data_4111015
loop_
_publ_author_name
'Suzanne Burling'
'Mary F. Mahon'
'Rachael E. Powell'
'Michael K. Whittlesey'
'Jonathan M. J. Williams'

_publ_section_title
;
 Ruthenium Induced C-N Bond Activation of an N-Heterocyclic Carbene:
 Isolation of C- and N-Bound Tautomers
;
_journal_name_full 'Journal of the American Chemical Society'
_journal_page_first 13702
_journal_page_last 13703
_journal_paper_doi 10.1021/ja065582k
_journal_volume 128
_journal_year 2006
_chemical_formula_sum 'C46 H46 Cl4 N2 O P2 Ru'
_chemical_formula_weight 947.66
_chemical_name_systematic
;
 ?
;
_space_group_IT_number 2
_symmetry_cell_setting triclinic
_symmetry_space_group_name_Hall '-P 1'
_symmetry_space_group_name_H-M 'P -1'
_atom_sites_solution_hydrogens geom
_atom_sites_solution_primary direct
_atom_sites_solution_secondary difmap
_audit_creation_method SHELXL-97
_cell_angle_alpha 107.683(1)
_cell_angle_beta 95.349(1)
_cell_angle_gamma 99.035(1)
_cell_formula_units_Z 2
_cell_length_a 10.4290(1)
_cell_length_b 12.6250(1)
_cell_length_c 17.8590(2)
_cell_measurement_reflns_used 44534
_cell_measurement_temperature 150(2)
_cell_measurement_theta_max 30.034
_cell_measurement_theta_min 2.910
_cell_volume 2187.57(4)
_computing_cell_refinement 'HKL Scalepack (Otwinowski & Minor 1997)'
_computing_data_reduction 'Denzo & Scalepack (Otwinowski & Minor, 1997)'
_computing_molecular_graphics 'ORTEX (P.McArdle, 1995)'
_computing_publication_material 'SHELXL-97/2 (Sheldrick,1997)'
_computing_structure_refinement 'SHELXL-97 (Sheldrick, 1997)'
_computing_structure_solution 'SHELXS-97 (Sheldrick, 1990)'
_diffrn_ambient_temperature 150(2)
_diffrn_measured_fraction_theta_full 0.984
_diffrn_measured_fraction_theta_max 0.984
_diffrn_measurement_device_type KappaCCD
_diffrn_measurement_method KappaCCD
_diffrn_radiation_monochromator graphite
_diffrn_radiation_source 'fine-focus sealed tube'
_diffrn_radiation_type MoK\a
_diffrn_radiation_wavelength 0.71073
_diffrn_reflns_av_R_equivalents 0.0423
_diffrn_reflns_av_sigmaI/netI 0.0496
_diffrn_reflns_limit_h_max 14
_diffrn_reflns_limit_h_min -14
_diffrn_reflns_limit_k_max 17
_diffrn_reflns_limit_k_min -17
_diffrn_reflns_limit_l_max 24
_diffrn_reflns_limit_l_min -24
_diffrn_reflns_number 35802
_diffrn_reflns_theta_full 29.85
_diffrn_reflns_theta_max 29.85
_diffrn_reflns_theta_min 3.52
_exptl_absorpt_coefficient_mu 0.713
_exptl_absorpt_correction_T_max 0.867
_exptl_absorpt_correction_T_min 0.792
_exptl_absorpt_correction_type multi-scan
_exptl_absorpt_process_details
;
 ?
;
_exptl_crystal_colour Colourless
_exptl_crystal_density_diffrn 1.439
_exptl_crystal_description Block
_exptl_crystal_F_000 972
_exptl_crystal_size_max 0.30
_exptl_crystal_size_mid 0.20
_exptl_crystal_size_min 0.20
_refine_diff_density_max 0.706
_refine_diff_density_min -0.701
_refine_diff_density_rms 0.094
_refine_ls_extinction_method none
_refine_ls_goodness_of_fit_ref 1.037
_refine_ls_hydrogen_treatment mixed
_refine_ls_matrix_type full
_refine_ls_number_parameters 513
_refine_ls_number_reflns 12390
_refine_ls_number_restraints 1
_refine_ls_restrained_S_all 1.037
_refine_ls_R_factor_all 0.0494
_refine_ls_R_factor_gt 0.0347
_refine_ls_shift/su_max 0.001
_refine_ls_shift/su_mean 0.000
_refine_ls_structure_factor_coef Fsqd
_refine_ls_weighting_details 'calc w=1/[\s^2^(Fo^2^)+(0.0295P)^2^+1.2041P] where P=(Fo^2^+2Fc^2^)/3'
_refine_ls_weighting_scheme calc
_refine_ls_wR_factor_gt 0.0771
_refine_ls_wR_factor_ref 0.0831
_reflns_number_gt 10104
_reflns_number_total 12390
_reflns_threshold_expression >2sigma(I)
_cod_data_source_file ja065582ksi20060920_075022.cif
_cod_data_source_block c:\x-ray\kappa\k06mkw9\maxus\k06mkw9
_cod_database_code 4111015

loop_
_symmetry_equiv_pos_as_xyz
'x, y, z'
'-x, -y, -z'

loop_
_atom_site_label
_atom_site_type_symbol
_atom_site_fract_x
_atom_site_fract_y
_atom_site_fract_z
_atom_site_U_iso_or_equiv
_atom_site_adp_type
_atom_site_occupancy
_atom_site_symmetry_multiplicity
_atom_site_calc_flag
_atom_site_refinement_flags
Ru1 Ru 0.161704(14) 0.177502(11) 0.203847(8) 0.01554(4) Uani 1 1 d D
Cl1 Cl 0.10898(5) 0.29581(4) 0.33778(3) 0.02395(10) Uani 1 1 d .
Cl2 Cl -0.05272(7) 0.44571(6) 0.57393(4) 0.04712(16) Uani 1 1 d .
Cl3 Cl 0.17564(7) 0.34315(6) 0.56446(4) 0.05369(17) Uani 1 1 d .
Cl4 Cl -0.08267(9) 0.20114(6) 0.52131(5) 0.0688(2) Uani 1 1 d .
P1 P 0.19342(4) 0.33620(4) 0.16012(3) 0.01558(9) Uani 1 1 d .
P2 P 0.15128(5) 0.01675(4) 0.24573(3) 0.01763(9) Uani 1 1 d .
O1 O -0.10811(15) 0.09388(13) 0.10624(10) 0.0381(4) Uani 1 1 d .
N1 N 0.40012(15) 0.29635(13) 0.33049(9) 0.0205(3) Uani 1 1 d .
H1A H 0.3448 0.3259 0.3611 0.025 Uiso 1 1 calc R
N2 N 0.47849(15) 0.20206(13) 0.23048(9) 0.0197(3) Uani 1 1 d .
C5 C -0.00955(19) 0.12724(16) 0.14651(12) 0.0227(4) Uani 1 1 d .
C6 C 0.36320(17) 0.22601(15) 0.25531(10) 0.0176(3) Uani 1 1 d .
C7 C 0.53368(19) 0.31717(17) 0.35450(11) 0.0242(4) Uani 1 1 d .
C8 C 0.58496(18) 0.25835(16) 0.29178(11) 0.0228(4) Uani 1 1 d .
C9 C 0.5967(2) 0.3907(2) 0.43628(13) 0.0366(5) Uani 1 1 d .
H9A H 0.6913 0.3918 0.4419 0.055 Uiso 1 1 calc R
H9B H 0.5584 0.3606 0.4755 0.055 Uiso 1 1 calc R
H9C H 0.5816 0.4680 0.4450 0.055 Uiso 1 1 calc R
C10 C 0.7261(2) 0.25108(19) 0.28838(14) 0.0313(5) Uani 1 1 d .
H10A H 0.7816 0.3249 0.3186 0.047 Uiso 1 1 calc R
H10B H 0.7414 0.2299 0.2329 0.047 Uiso 1 1 calc R
H10C H 0.7478 0.1937 0.3115 0.047 Uiso 1 1 calc R
C11 C 0.4846(2) 0.12449(17) 0.14994(11) 0.0258(4) Uani 1 1 d .
H11 H 0.3918 0.0944 0.1230 0.031 Uiso 1 1 calc R
C12 C 0.5534(2) 0.1855(2) 0.09903(13) 0.0357(5) Uani 1 1 d .
H12A H 0.5071 0.2452 0.0934 0.053 Uiso 1 1 calc R
H12B H 0.5532 0.1313 0.0464 0.053 Uiso 1 1 calc R
H12C H 0.6441 0.2195 0.1244 0.053 Uiso 1 1 calc R
C13 C 0.5429(2) 0.02229(19) 0.15263(14) 0.0362(5) Uani 1 1 d .
H13A H 0.6368 0.0469 0.1734 0.054 Uiso 1 1 calc R
H13B H 0.5309 -0.0323 0.0989 0.054 Uiso 1 1 calc R
H13C H 0.4985 -0.0135 0.1873 0.054 Uiso 1 1 calc R
C14 C 0.31391(18) 0.45851(15) 0.22702(10) 0.0186(3) Uani 1 1 d .
C15 C 0.44860(19) 0.46421(16) 0.22817(11) 0.0227(4) Uani 1 1 d .
H15 H 0.4797 0.4075 0.1899 0.027 Uiso 1 1 calc R
C16 C 0.5382(2) 0.55185(17) 0.28456(12) 0.0273(4) Uani 1 1 d .
H16 H 0.6297 0.5555 0.2838 0.033 Uiso 1 1 calc R
C17 C 0.4945(2) 0.63349(17) 0.34172(12) 0.0297(4) Uani 1 1 d .
H17 H 0.5558 0.6923 0.3810 0.036 Uiso 1 1 calc R
C18 C 0.3607(2) 0.62928(18) 0.34151(12) 0.0297(4) Uani 1 1 d .
H18 H 0.3302 0.6858 0.3804 0.036 Uiso 1 1 calc R
C19 C 0.2709(2) 0.54222(16) 0.28431(11) 0.0239(4) Uani 1 1 d .
H19 H 0.1794 0.5400 0.2844 0.029 Uiso 1 1 calc R
C20 C 0.25059(18) 0.31152(15) 0.06300(10) 0.0183(3) Uani 1 1 d .
C21 C 0.3359(2) 0.39270(17) 0.04398(11) 0.0250(4) Uani 1 1 d .
H21 H 0.3656 0.4662 0.0818 0.030 Uiso 1 1 calc R
C22 C 0.3781(2) 0.36694(18) -0.03006(12) 0.0292(4) Uani 1 1 d .
H22 H 0.4374 0.4225 -0.0422 0.035 Uiso 1 1 calc R
C23 C 0.3342(2) 0.26090(18) -0.08592(11) 0.0288(4) Uani 1 1 d .
H23 H 0.3649 0.2430 -0.1358 0.035 Uiso 1 1 calc R
C24 C 0.2460(2) 0.18132(17) -0.06919(12) 0.0286(4) Uani 1 1 d .
H24 H 0.2132 0.1094 -0.1084 0.034 Uiso 1 1 calc R
C25 C 0.2049(2) 0.20580(16) 0.00489(11) 0.0242(4) Uani 1 1 d .
H25 H 0.1448 0.1499 0.0162 0.029 Uiso 1 1 calc R
C26 C 0.05239(18) 0.40378(15) 0.14889(11) 0.0193(4) Uani 1 1 d .
C27 C 0.0516(2) 0.47835(18) 0.10508(12) 0.0288(4) Uani 1 1 d .
H27 H 0.1228 0.4912 0.0773 0.035 Uiso 1 1 calc R
C28 C -0.0525(2) 0.53401(19) 0.10175(13) 0.0348(5) Uani 1 1 d .
H28 H -0.0520 0.5850 0.0721 0.042 Uiso 1 1 calc R
C29 C -0.1565(2) 0.51538(19) 0.14133(13) 0.0357(5) Uani 1 1 d .
H29 H -0.2281 0.5528 0.1384 0.043 Uiso 1 1 calc R
C30 C -0.1565(2) 0.44220(19) 0.18530(14) 0.0349(5) Uani 1 1 d .
H30 H -0.2281 0.4296 0.2128 0.042 Uiso 1 1 calc R
C31 C -0.05191(19) 0.38689(17) 0.18948(12) 0.0265(4) Uani 1 1 d .
H31 H -0.0520 0.3374 0.2203 0.032 Uiso 1 1 calc R
C33 C -0.1011(2) 0.01726(18) 0.28465(12) 0.0275(4) Uani 1 1 d .
H33 H -0.0833 0.0948 0.2879 0.033 Uiso 1 1 calc R
C34 C -0.2191(2) -0.0285(2) 0.30413(13) 0.0344(5) Uani 1 1 d .
H34 H -0.2815 0.0178 0.3204 0.041 Uiso 1 1 calc R
C35 C -0.2452(2) -0.1409(2) 0.29971(12) 0.0371(5) Uani 1 1 d .
H35 H -0.3254 -0.1719 0.3132 0.045 Uiso 1 1 calc R
C36 C -0.1548(2) -0.2085(2) 0.27569(13) 0.0387(6) Uani 1 1 d .
H36 H -0.1729 -0.2859 0.2728 0.046 Uiso 1 1 calc R
C37 C -0.0376(2) -0.16383(18) 0.25583(12) 0.0306(5) Uani 1 1 d .
H37 H 0.0239 -0.2109 0.2389 0.037 Uiso 1 1 calc R
C38 C -0.00961(19) -0.04995(16) 0.26061(11) 0.0223(4) Uani 1 1 d .
C39 C 0.20724(19) -0.10442(15) 0.17981(11) 0.0219(4) Uani 1 1 d .
C40 C 0.1749(2) -0.12955(17) 0.09783(11) 0.0250(4) Uani 1 1 d .
H40 H 0.1277 -0.0828 0.0779 0.030 Uiso 1 1 calc R
C41 C 0.2110(2) -0.22203(17) 0.04511(12) 0.0299(4) Uani 1 1 d .
H41 H 0.1872 -0.2389 -0.0105 0.036 Uiso 1 1 calc R
C42 C 0.2816(2) -0.28990(18) 0.07358(13) 0.0326(5) Uani 1 1 d .
H42 H 0.3079 -0.3523 0.0375 0.039 Uiso 1 1 calc R
C43 C 0.3135(2) -0.26634(18) 0.15423(14) 0.0327(5) Uani 1 1 d .
H43 H 0.3617 -0.3128 0.1737 0.039 Uiso 1 1 calc R
C44 C 0.2757(2) -0.17512(16) 0.20761(12) 0.0272(4) Uani 1 1 d .
H44 H 0.2966 -0.1608 0.2632 0.033 Uiso 1 1 calc R
C45 C 0.2466(2) 0.04102(15) 0.34353(11) 0.0221(4) Uani 1 1 d .
C46 C 0.3833(2) 0.05967(17) 0.35338(12) 0.0283(4) Uani 1 1 d .
H46 H 0.4271 0.0553 0.3085 0.034 Uiso 1 1 calc R
C47 C 0.4565(2) 0.08458(18) 0.42767(14) 0.0354(5) Uani 1 1 d .
H47 H 0.5497 0.0975 0.4335 0.042 Uiso 1 1 calc R
C48 C 0.3934(3) 0.09062(18) 0.49328(13) 0.0376(6) Uani 1 1 d .
H48 H 0.4433 0.1069 0.5441 0.045 Uiso 1 1 calc R
C49 C 0.2585(3) 0.0730(2) 0.48493(13) 0.0386(6) Uani 1 1 d .
H49 H 0.2156 0.0777 0.5302 0.046 Uiso 1 1 calc R
C50 C 0.1842(2) 0.04820(18) 0.41034(12) 0.0307(5) Uani 1 1 d .
H50 H 0.0911 0.0362 0.4050 0.037 Uiso 1 1 calc R
C51 C 0.0126(2) 0.32948(19) 0.52158(13) 0.0327(5) Uani 1 1 d .
H51 H 0.0121 0.3287 0.4654 0.039 Uiso 1 1 calc R
H1 H 0.212(2) 0.1074(16) 0.1255(8) 0.027(6) Uiso 1 1 d D

loop_
_atom_site_aniso_label
_atom_site_aniso_U_11
_atom_site_aniso_U_22
_atom_site_aniso_U_33
_atom_site_aniso_U_23
_atom_site_aniso_U_13
_atom_site_aniso_U_12
Ru1 0.01595(7) 0.01509(7) 0.01689(7) 0.00673(5) 0.00304(5) 0.00340(5)
Cl1 0.0245(2) 0.0261(2) 0.0228(2) 0.00685(18) 0.00916(18) 0.00841(18)
Cl2 0.0641(4) 0.0469(4) 0.0428(3) 0.0183(3) 0.0298(3) 0.0264(3)
Cl3 0.0459(4) 0.0587(4) 0.0571(4) 0.0211(3) -0.0031(3) 0.0135(3)
Cl4 0.0728(5) 0.0408(4) 0.0803(5) 0.0056(4) 0.0314(4) -0.0096(4)
P1 0.0168(2) 0.0139(2) 0.0167(2) 0.00588(17) 0.00322(17) 0.00275(17)
P2 0.0213(2) 0.0161(2) 0.0170(2) 0.00712(18) 0.00319(18) 0.00420(18)
O1 0.0272(8) 0.0362(9) 0.0489(10) 0.0195(8) -0.0072(7) -0.0034(7)
N1 0.0185(8) 0.0238(8) 0.0192(7) 0.0060(6) 0.0040(6) 0.0057(6)
N2 0.0173(7) 0.0215(8) 0.0218(8) 0.0076(6) 0.0051(6) 0.0055(6)
C5 0.0251(10) 0.0192(9) 0.0283(10) 0.0132(8) 0.0061(8) 0.0045(7)
C6 0.0173(8) 0.0173(8) 0.0193(8) 0.0073(7) 0.0030(7) 0.0042(7)
C7 0.0195(9) 0.0268(10) 0.0246(9) 0.0083(8) -0.0014(7) 0.0023(8)
C8 0.0183(9) 0.0246(9) 0.0267(10) 0.0108(8) 0.0012(7) 0.0037(7)
C9 0.0316(12) 0.0419(13) 0.0279(11) 0.0034(10) -0.0054(9) 0.0048(10)
C10 0.0197(10) 0.0368(12) 0.0410(12) 0.0169(10) 0.0062(9) 0.0066(9)
C11 0.0217(9) 0.0292(10) 0.0240(9) 0.0023(8) 0.0071(8) 0.0080(8)
C12 0.0444(13) 0.0396(13) 0.0286(11) 0.0113(10) 0.0167(10) 0.0175(11)
C13 0.0394(13) 0.0310(11) 0.0405(12) 0.0077(10) 0.0169(10) 0.0149(10)
C14 0.0222(9) 0.0159(8) 0.0189(8) 0.0083(7) 0.0033(7) 0.0020(7)
C15 0.0225(9) 0.0198(9) 0.0243(9) 0.0056(8) 0.0039(7) 0.0026(7)
C16 0.0212(10) 0.0258(10) 0.0311(10) 0.0069(8) 0.0023(8) -0.0009(8)
C17 0.0334(11) 0.0229(10) 0.0244(10) 0.0018(8) -0.0005(8) -0.0042(8)
C18 0.0349(11) 0.0251(10) 0.0238(10) 0.0001(8) 0.0074(8) 0.0044(9)
C19 0.0239(10) 0.0238(9) 0.0214(9) 0.0042(8) 0.0052(7) 0.0027(8)
C20 0.0209(9) 0.0187(8) 0.0171(8) 0.0077(7) 0.0025(7) 0.0051(7)
C21 0.0299(10) 0.0210(9) 0.0224(9) 0.0067(8) 0.0061(8) -0.0004(8)
C22 0.0317(11) 0.0299(11) 0.0251(10) 0.0113(9) 0.0074(8) -0.0032(9)
C23 0.0326(11) 0.0357(11) 0.0171(9) 0.0063(8) 0.0077(8) 0.0057(9)
C24 0.0377(12) 0.0235(10) 0.0194(9) 0.0020(8) 0.0024(8) 0.0019(9)
C25 0.0276(10) 0.0221(9) 0.0213(9) 0.0080(8) 0.0017(8) -0.0009(8)
C26 0.0215(9) 0.0156(8) 0.0199(8) 0.0047(7) 0.0004(7) 0.0051(7)
C27 0.0345(11) 0.0283(10) 0.0281(10) 0.0131(9) 0.0063(9) 0.0105(9)
C28 0.0489(14) 0.0328(12) 0.0300(11) 0.0151(9) 0.0025(10) 0.0216(10)
C29 0.0374(12) 0.0327(12) 0.0369(12) 0.0060(10) -0.0009(10) 0.0210(10)
C30 0.0293(11) 0.0371(12) 0.0437(13) 0.0142(10) 0.0108(10) 0.0165(10)
C31 0.0242(10) 0.0257(10) 0.0350(11) 0.0142(9) 0.0076(8) 0.0104(8)
C33 0.0271(10) 0.0285(10) 0.0289(10) 0.0132(9) 0.0055(8) 0.0027(8)
C34 0.0279(11) 0.0451(13) 0.0304(11) 0.0134(10) 0.0094(9) 0.0019(10)
C35 0.0361(12) 0.0444(13) 0.0247(10) 0.0115(10) 0.0070(9) -0.0123(10)
C36 0.0516(15) 0.0277(11) 0.0317(11) 0.0101(9) 0.0097(10) -0.0096(10)
C37 0.0386(12) 0.0235(10) 0.0293(10) 0.0092(9) 0.0088(9) 0.0013(9)
C38 0.0258(10) 0.0224(9) 0.0183(8) 0.0091(7) 0.0022(7) -0.0008(7)
C39 0.0257(10) 0.0168(8) 0.0239(9) 0.0066(7) 0.0055(7) 0.0049(7)
C40 0.0302(10) 0.0235(9) 0.0228(9) 0.0084(8) 0.0047(8) 0.0076(8)
C41 0.0386(12) 0.0256(10) 0.0234(10) 0.0039(8) 0.0073(9) 0.0067(9)
C42 0.0387(12) 0.0223(10) 0.0370(12) 0.0055(9) 0.0127(10) 0.0102(9)
C43 0.0378(12) 0.0235(10) 0.0409(12) 0.0129(9) 0.0068(10) 0.0127(9)
C44 0.0353(11) 0.0212(9) 0.0278(10) 0.0105(8) 0.0043(8) 0.0086(8)
C45 0.0299(10) 0.0166(8) 0.0210(9) 0.0080(7) 0.0003(8) 0.0063(7)
C46 0.0316(11) 0.0268(10) 0.0303(11) 0.0162(9) -0.0006(9) 0.0053(9)
C47 0.0373(12) 0.0282(11) 0.0406(13) 0.0156(10) -0.0089(10) 0.0063(9)
C48 0.0573(16) 0.0271(11) 0.0253(11) 0.0049(9) -0.0119(10) 0.0169(11)
C49 0.0592(16) 0.0382(13) 0.0205(10) 0.0072(9) 0.0036(10) 0.0215(12)
C50 0.0386(12) 0.0318(11) 0.0231(10) 0.0079(9) 0.0033(9) 0.0139(9)
C51 0.0368(12) 0.0334(12) 0.0276(10) 0.0071(9) 0.0100(9) 0.0086(10)

loop_
_atom_type_symbol
_atom_type_description
_atom_type_scat_dispersion_real
_atom_type_scat_dispersion_imag
_atom_type_scat_source
C C 0.0033 0.0016 'International Tables Vol C Tables 4.2.6.8 and 6.1.1.4'
H H 0.0000 0.0000 'International Tables Vol C Tables 4.2.6.8 and 6.1.1.4'
N N 0.0061 0.0033 'International Tables Vol C Tables 4.2.6.8 and 6.1.1.4'
P P 0.1023 0.0942 'International Tables Vol C Tables 4.2.6.8 and 6.1.1.4'
Cl Cl 0.1484 0.1585 'International Tables Vol C Tables 4.2.6.8 and 6.1.1.4'
Ru Ru -1.2594 0.8363 'International Tables Vol C Tables 4.2.6.8 and 6.1.1.4'
O O 0.0106 0.0060 'International Tables Vol C Tables 4.2.6.8 and 6.1.1.4'

loop_
_geom_angle_atom_site_label_1
_geom_angle_atom_site_label_2
_geom_angle_atom_site_label_3
_geom_angle
C5 Ru1 C6 173.09(7)
C5 Ru1 P1 91.21(6)
C6 Ru1 P1 87.46(5)
C5 Ru1 P2 93.06(6)
C6 Ru1 P2 87.87(5)
P1 Ru1 P2 174.358(17)
C5 Ru1 Cl1 99.28(6)
C6 Ru1 Cl1 87.54(5)
P1 Ru1 Cl1 91.679(16)
P2 Ru1 Cl1 91.272(16)
C26 P1 C14 100.41(8)
C26 P1 C20 102.70(8)
C14 P1 C20 104.10(8)
C26 P1 Ru1 117.92(6)
C14 P1 Ru1 114.54(6)
C20 P1 Ru1 115.11(6)
C38 P2 C39 102.07(9)
C38 P2 C45 99.87(9)
C39 P2 C45 103.65(9)
C38 P2 Ru1 117.76(6)
C39 P2 Ru1 115.84(6)
C45 P2 Ru1 115.30(6)
C6 N1 C7 112.94(16)
C6 N2 C8 110.43(15)
C6 N2 C11 122.72(15)
C8 N2 C11 126.83(15)
O1 C5 Ru1 174.17(19)
N1 C6 N2 103.91(15)
N1 C6 Ru1 120.72(13)
N2 C6 Ru1 135.37(13)
C8 C7 N1 106.24(17)
C8 C7 C9 131.40(19)
N1 C7 C9 122.35(18)
C7 C8 N2 106.48(16)
C7 C8 C10 126.99(18)
N2 C8 C10 126.50(18)
N2 C11 C12 112.61(17)
N2 C11 C13 112.64(17)
C12 C11 C13 111.57(17)
C15 C14 C19 118.39(17)
C15 C14 P1 121.84(14)
C19 C14 P1 119.39(14)
C16 C15 C14 120.92(18)
C17 C16 C15 120.20(19)
C16 C17 C18 119.70(19)
C17 C18 C19 120.06(19)
C14 C19 C18 120.72(19)
C21 C20 C25 118.23(17)
C21 C20 P1 123.62(14)
C25 C20 P1 118.15(14)
C22 C21 C20 120.47(18)
C23 C22 C21 120.28(19)
C24 C23 C22 119.93(18)
C23 C24 C25 120.11(18)
C24 C25 C20 120.89(18)
C31 C26 C27 118.93(18)
C31 C26 P1 119.32(14)
C27 C26 P1 121.59(15)
C28 C27 C26 120.5(2)
C29 C28 C27 120.1(2)
C28 C29 C30 119.9(2)
C29 C30 C31 120.2(2)
C26 C31 C30 120.29(19)
C38 C33 C34 120.3(2)
C35 C34 C33 120.1(2)
C34 C35 C36 120.0(2)
C35 C36 C37 120.3(2)
C36 C37 C38 120.2(2)
C33 C38 C37 119.09(19)
C33 C38 P2 118.87(15)
C37 C38 P2 121.74(16)
C40 C39 C44 118.51(18)
C40 C39 P2 118.09(14)
C44 C39 P2 123.35(15)
C41 C40 C39 120.73(18)
C40 C41 C42 120.09(19)
C43 C42 C41 119.70(19)
C42 C43 C44 120.68(19)
C43 C44 C39 120.26(19)
C46 C45 C50 118.56(18)
C46 C45 P2 120.49(15)
C50 C45 P2 120.83(16)
C47 C46 C45 121.0(2)
C48 C47 C46 119.8(2)
C49 C48 C47 120.1(2)
C48 C49 C50 120.4(2)
C49 C50 C45 120.1(2)
Cl2 C51 Cl3 109.91(12)
Cl2 C51 Cl4 110.82(12)
Cl3 C51 Cl4 110.11(13)

loop_
_geom_bond_atom_site_label_1
_geom_bond_atom_site_label_2
_geom_bond_distance
Ru1 C5 1.884(2)
Ru1 C6 2.1282(18)
Ru1 P1 2.3503(5)
Ru1 P2 2.3576(5)
Ru1 Cl1 2.5666(5)
Cl2 C51 1.758(2)
Cl3 C51 1.758(2)
Cl4 C51 1.761(2)
P1 C26 1.8370(18)
P1 C14 1.8386(18)
P1 C20 1.8396(18)
P2 C38 1.836(2)
P2 C39 1.8388(19)
P2 C45 1.8407(19)
O1 C5 1.137(2)
N1 C6 1.346(2)
N1 C7 1.378(2)
N2 C6 1.366(2)
N2 C8 1.411(2)
N2 C11 1.487(2)
C7 C8 1.350(3)
C7 C9 1.494(3)
C8 C10 1.495(3)
C11 C12 1.520(3)
C11 C13 1.522(3)
C14 C15 1.393(3)
C14 C19 1.394(3)
C15 C16 1.391(3)
C16 C17 1.381(3)
C17 C18 1.388(3)
C18 C19 1.394(3)
C20 C21 1.393(3)
C20 C25 1.397(3)
C21 C22 1.393(3)
C22 C23 1.381(3)
C23 C24 1.374(3)
C24 C25 1.389(3)
C26 C31 1.387(3)
C26 C27 1.395(3)
C27 C28 1.389(3)
C28 C29 1.376(3)
C29 C30 1.382(3)
C30 C31 1.392(3)
C33 C38 1.387(3)
C33 C34 1.396(3)
C34 C35 1.379(3)
C35 C36 1.380(4)
C36 C37 1.387(3)
C37 C38 1.396(3)
C39 C40 1.397(3)
C39 C44 1.399(3)
C40 C41 1.388(3)
C41 C42 1.389(3)
C42 C43 1.376(3)
C43 C44 1.391(3)
C45 C46 1.394(3)
C45 C50 1.397(3)
C46 C47 1.387(3)
C47 C48 1.385(3)
C48 C49 1.376(4)
C49 C50 1.396(3)
